data_2019623
loop_
_publ_author_name
'Ma, De-Yun'
'Zheng, Jing'
'Cao, Jie-Qiong'
'Lin, Xu-Min'
'Ling, You-Biao'

_publ_section_title
;
 A three-dimensional zinc-based coordination polymer built from
 5-carboxylato-1-carboxylatomethyl-2-oxidopyridinium with a 4-connected
 <b>sra</b> topology
;
_journal_coeditor_code FM3020
_journal_issue 8
_journal_name_full 'Acta Crystallographica Section C'
_journal_page_first
;
;
_journal_paper_doi 10.1107/S2053229614016829
_journal_volume 70
_journal_year 2014
_chemical_formula_iupac '[Zn (C8 H5 N O4) (H2 O)]'
_chemical_formula_moiety 'C8 H7 N O6 Zn'
_chemical_formula_sum 'C8 H7 N O6 Zn'
_chemical_formula_weight 278.52
_chemical_name_systematic
;
Poly[aqua(\m~4~-5-carboxylato-1-carboxylatomethyl-2-oxidopyridinium)zinc(II)]
;
_space_group_IT_number 33
_symmetry_cell_setting orthorhombic
_symmetry_space_group_name_Hall 'P 2c -2n'
_symmetry_space_group_name_H-M 'P n a 21'
_atom_sites_solution_hydrogens geom
_atom_sites_solution_primary direct
_atom_sites_solution_secondary difmap
_audit_creation_method SHELXL97
_cell_angle_alpha 90.00
_cell_angle_beta 90.00
_cell_angle_gamma 90.00
_cell_formula_units_Z 4
_cell_length_a 16.9663(13)
_cell_length_b 10.8788(8)
_cell_length_c 4.9606(4)
_cell_measurement_reflns_used 5300
_cell_measurement_temperature 293(2)
_cell_measurement_theta_max 28.00
_cell_measurement_theta_min 1.26
_cell_volume 915.59(12)
_computing_cell_refinement 'CrysAlis PRO (Agilent, 2011)'
_computing_data_collection 'CrysAlis PRO (Agilent, 2011)'
_computing_data_reduction 'CrysAlis PRO (Agilent, 2011)'
_computing_molecular_graphics 'ORTEPIII (Burnett & Johnson, 1996)'
_computing_publication_material 'SHELXL97 (Sheldrick, 2008)'
_computing_structure_refinement 'SHELXL97 (Sheldrick, 2008)'
_computing_structure_solution 'SHELXS97 (Sheldrick, 2008)'
_diffrn_ambient_temperature 293(2)
_diffrn_measured_fraction_theta_full 0.998
_diffrn_measured_fraction_theta_max 0.998
_diffrn_measurement_device_type 'Agilent Xcalibur diffractometer with Eos Gemini detector'
_diffrn_measurement_method \w
_diffrn_radiation_monochromator graphite
_diffrn_radiation_source 'fine-focus sealed tube'
_diffrn_radiation_type MoK\a
_diffrn_radiation_wavelength 0.71073
_diffrn_reflns_av_R_equivalents 0.0410
_diffrn_reflns_av_sigmaI/netI 0.0457
_diffrn_reflns_limit_h_max 20
_diffrn_reflns_limit_h_min -20
_diffrn_reflns_limit_k_max 13
_diffrn_reflns_limit_k_min -13
_diffrn_reflns_limit_l_max 5
_diffrn_reflns_limit_l_min -5
_diffrn_reflns_number 5989
_diffrn_reflns_theta_full 25.19
_diffrn_reflns_theta_max 25.19
_diffrn_reflns_theta_min 3.05
_diffrn_standards_decay_% 0
_diffrn_standards_interval_count 0
_diffrn_standards_interval_time 0
_diffrn_standards_number 0
_exptl_absorpt_coefficient_mu 2.696
_exptl_absorpt_correction_T_max 0.613
_exptl_absorpt_correction_T_min 0.451
_exptl_absorpt_correction_type multi-scan
_exptl_absorpt_process_details '(CrysAlis PRO; Agilent, 2011)'
_exptl_crystal_colour colourless
_exptl_crystal_density_diffrn 2.020
_exptl_crystal_density_method 'not measured'
_exptl_crystal_description block
_exptl_crystal_F_000 560
_exptl_crystal_size_max 0.31
_exptl_crystal_size_mid 0.26
_exptl_crystal_size_min 0.19
_refine_diff_density_max 0.351
_refine_diff_density_min -0.288
_refine_ls_abs_structure_details 'Flack (1983), with 647 Friedel pairs'
_refine_ls_abs_structure_Flack -0.015(19)
_refine_ls_extinction_method none
_refine_ls_goodness_of_fit_ref 0.999
_refine_ls_hydrogen_treatment mixed
_refine_ls_matrix_type full
_refine_ls_number_parameters 151
_refine_ls_number_reflns 1569
_refine_ls_number_restraints 4
_refine_ls_restrained_S_all 0.997
_refine_ls_R_factor_all 0.0331
_refine_ls_R_factor_gt 0.0287
_refine_ls_shift/su_max 0.001
_refine_ls_shift/su_mean 0.000
_refine_ls_structure_factor_coef Fsqd
_refine_ls_weighting_details 'calc w = 1/[\s^2^(Fo^2^)+(0.0300P)^2^+0.0000P] where P=(Fo^2^+2Fc^2^)/3'
_refine_ls_weighting_scheme calc
_refine_ls_wR_factor_gt 0.0609
_refine_ls_wR_factor_ref 0.0641
_reflns_number_gt 1444
_reflns_number_total 1569
_reflns_threshold_expression I>2\s(I)
_cod_data_source_file fm3020sup1.cf
_cod_data_source_block I
_cod_database_code 2019623
_cod_database_fobs_code 2019623

loop_
_symmetry_equiv_pos_as_xyz
'x, y, z'
'-x, -y, z+1/2'
'-x+1/2, y+1/2, z+1/2'
'x+1/2, -y+1/2, z'

loop_
_atom_site_type_symbol
_atom_site_label
_atom_site_fract_x
_atom_site_fract_y
_atom_site_fract_z
_atom_site_U_iso_or_equiv
_atom_site_adp_type
_atom_site_calc_flag
_atom_site_refinement_flags
_atom_site_occupancy
_atom_site_symmetry_multiplicity
Zn Zn1 0.52286(2) 0.73045(3) 0.98693(15) 0.01778(13) Uani d . 1 1
O O1 0.62537(15) 0.6711(3) 0.8570(6) 0.0314(7) Uani d . 1 1
O O2 0.63979(18) 0.5394(3) 1.1931(7) 0.0496(10) Uani d . 1 1
O O3 0.99355(19) 0.7618(3) 0.3783(7) 0.0281(7) Uani d . 1 1
O O4 0.93744(16) 0.7035(2) 0.7561(5) 0.0212(6) Uani d . 1 1
O O5 0.93402(13) 0.4107(2) 0.5035(8) 0.0275(6) Uani d . 1 1
O O6 0.47204(18) 0.5548(3) 0.9763(11) 0.0466(8) Uani d D 1 1
H H6A 0.4321(17) 0.549(5) 0.883(8) 0.070 Uiso d D 1 1
H H6B 0.471(3) 0.514(5) 1.117(7) 0.070 Uiso d D 1 1
N N1 0.83676(16) 0.5516(2) 0.5328(7) 0.0164(8) Uani d . 1 1
C C1 0.66003(19) 0.5847(3) 0.9750(12) 0.0246(8) Uani d . 1 1
C C2 0.7332(2) 0.5349(3) 0.8482(9) 0.0214(9) Uani d . 1 1
C C3 0.7683(2) 0.4267(3) 0.9438(9) 0.0218(10) Uani d . 1 1
H H3A 0.7455 0.3860 1.0891 0.026 Uiso calc R 1 1
C C4 0.8339(2) 0.3803(3) 0.8311(9) 0.0256(10) Uani d . 1 1
H H4A 0.8547 0.3066 0.8945 0.031 Uiso calc R 1 1
C C5 0.8718(2) 0.4430(3) 0.6158(8) 0.0220(9) Uani d . 1 1
C C6 0.7692(2) 0.5944(3) 0.6444(8) 0.0184(9) Uani d . 1 1
H H7A 0.7472 0.6667 0.5786 0.022 Uiso calc R 1 1
C C7 0.8822(2) 0.6292(3) 0.3497(8) 0.0193(8) Uani d . 1 1
H H8A 0.8469 0.6842 0.2541 0.023 Uiso calc R 1 1
H H8B 0.9089 0.5783 0.2178 0.023 Uiso calc R 1 1
C C8 0.94277(19) 0.7043(3) 0.5069(12) 0.0156(7) Uani d . 1 1

loop_
_atom_site_aniso_label
_atom_site_aniso_U_11
_atom_site_aniso_U_22
_atom_site_aniso_U_33
_atom_site_aniso_U_12
_atom_site_aniso_U_13
_atom_site_aniso_U_23
Zn1 0.0154(2) 0.0195(2) 0.0184(2) 0.00249(15) 0.0006(3) -0.0017(4)
O1 0.0222(15) 0.0302(17) 0.0417(18) 0.0104(13) 0.0062(15) 0.0057(14)
O2 0.037(2) 0.073(3) 0.039(2) 0.0101(18) 0.0175(17) 0.017(2)
O3 0.0305(17) 0.0330(17) 0.0208(16) -0.0115(13) 0.0055(13) -0.0014(14)
O4 0.0235(15) 0.0242(15) 0.0160(16) -0.0046(12) -0.0020(12) -0.0015(12)
O5 0.0202(13) 0.0206(12) 0.0418(17) 0.0057(10) 0.0101(19) 0.001(2)
O6 0.052(2) 0.0319(16) 0.056(2) -0.0157(14) -0.030(2) 0.012(3)
N1 0.0171(15) 0.0145(14) 0.018(2) 0.0003(11) 0.0031(16) -0.0009(14)
C1 0.0177(19) 0.0268(19) 0.029(2) -0.0001(14) 0.005(3) -0.003(3)
C2 0.0153(19) 0.023(2) 0.026(2) 0.0011(16) 0.0048(17) -0.0050(19)
C3 0.023(2) 0.0185(18) 0.024(3) -0.0036(15) 0.0050(19) 0.0066(17)
C4 0.024(2) 0.016(2) 0.036(2) 0.0006(17) 0.010(2) 0.0059(19)
C5 0.025(2) 0.0136(18) 0.027(2) -0.0031(17) -0.0031(18) -0.0025(17)
C6 0.016(2) 0.0166(18) 0.022(2) -0.0009(16) -0.0022(18) -0.0010(17)
C7 0.020(2) 0.018(2) 0.020(2) -0.0009(16) 0.0028(18) 0.0044(17)
C8 0.0154(16) 0.0155(16) 0.016(2) 0.0032(13) 0.000(3) 0.001(3)

loop_
_atom_type_symbol
_atom_type_description
_atom_type_scat_dispersion_real
_atom_type_scat_dispersion_imag
_atom_type_scat_source
C C 0.0033 0.0016 'International Tables Vol C Tables 4.2.6.8 and 6.1.1.4'
H H 0.0000 0.0000 'International Tables Vol C Tables 4.2.6.8 and 6.1.1.4'
N N 0.0061 0.0033 'International Tables Vol C Tables 4.2.6.8 and 6.1.1.4'
O O 0.0106 0.0060 'International Tables Vol C Tables 4.2.6.8 and 6.1.1.4'
Zn Zn 0.2839 1.4301 'International Tables Vol C Tables 4.2.6.8 and 6.1.1.4'

loop_
_geom_angle_atom_site_label_1
_geom_angle_atom_site_label_2
_geom_angle_atom_site_label_3
_geom_angle_site_symmetry_1
_geom_angle_site_symmetry_3
_geom_angle
_geom_angle_publ_flag
O1 Zn1 O4 . 4_465 125.25(12) y
O1 Zn1 O3 . 4_466 123.43(13) y
O4 Zn1 O3 4_465 4_466 111.27(12) y
O1 Zn1 O5 . 3_655 90.66(11) y
O4 Zn1 O5 4_465 3_655 86.48(11) y
O3 Zn1 O5 4_466 3_655 90.52(14) y
O1 Zn1 O6 . . 93.22(14) y
O4 Zn1 O6 4_465 . 90.88(13) y
O3 Zn1 O6 4_466 . 87.75(17) y
O5 Zn1 O6 3_655 . 176.09(13) y
C1 O1 Zn1 . . 120.6(3) y
C8 O3 Zn1 . 4_564 133.7(3) y
C8 O4 Zn1 . 4_565 121.4(2) y
C5 O5 Zn1 . 3_644 125.3(2) y
Zn1 O6 H6A . . 115(4) ?
Zn1 O6 H6B . . 119(4) ?
H6A O6 H6B . . 114.1(19) ?
C6 N1 C5 . . 122.3(3) ?
C6 N1 C7 . . 120.1(3) ?
C5 N1 C7 . . 116.9(3) ?
O2 C1 O1 . . 125.2(4) ?
O2 C1 C2 . . 117.0(4) ?
O1 C1 C2 . . 117.7(4) ?
C6 C2 C3 . . 117.7(3) ?
C6 C2 C1 . . 121.2(4) ?
C3 C2 C1 . . 121.0(4) ?
C4 C3 C2 . . 121.8(4) ?
C4 C3 H3A . . 119.1 ?
C2 C3 H3A . . 119.1 ?
C3 C4 C5 . . 120.4(4) ?
C3 C4 H4A . . 119.8 ?
C5 C4 H4A . . 119.8 ?
O5 C5 N1 . . 118.1(4) ?
O5 C5 C4 . . 125.8(4) ?
N1 C5 C4 . . 116.0(3) ?
C2 C6 N1 . . 121.6(3) ?
C2 C6 H7A . . 119.2 ?
N1 C6 H7A . . 119.2 ?
N1 C7 C8 . . 110.3(3) ?
N1 C7 H8A . . 109.6 ?
C8 C7 H8A . . 109.6 ?
N1 C7 H8B . . 109.6 ?
C8 C7 H8B . . 109.6 ?
H8A C7 H8B . . 108.1 ?
O4 C8 O3 . . 124.5(4) ?
O4 C8 C7 . . 117.2(3) ?
O3 C8 C7 . . 118.3(5) ?

loop_
_geom_bond_atom_site_label_1
_geom_bond_atom_site_label_2
_geom_bond_site_symmetry_2
_geom_bond_distance
_geom_bond_publ_flag
Zn1 O1 . 1.964(3) y
Zn1 O4 4_465 1.982(3) y
Zn1 O3 4_466 2.006(3) y
Zn1 O5 3_655 2.095(2) y
Zn1 O6 . 2.097(3) y
O1 C1 . 1.253(5) ?
O2 C1 . 1.238(6) ?
O3 C8 . 1.241(5) ?
O3 Zn1 4_564 2.006(3) ?
O4 C8 . 1.239(6) ?
O4 Zn1 4_565 1.982(3) ?
O5 C5 . 1.244(5) ?
O5 Zn1 3_644 2.095(2) ?
O6 H6A . 0.823(10) ?
O6 H6B . 0.826(10) ?
N1 C6 . 1.355(5) ?
N1 C5 . 1.385(4) ?
N1 C7 . 1.460(5) ?
C1 C2 . 1.494(5) ?
C2 C6 . 1.347(5) ?
C2 C3 . 1.401(5) ?
C3 C4 . 1.345(5) ?
C3 H3A . 0.9300 ?
C4 C5 . 1.421(5) ?
C4 H4A . 0.9300 ?
C6 H7A . 0.9300 ?
C7 C8 . 1.527(5) ?
C7 H8A . 0.9700 ?
C7 H8B . 0.9700 ?

loop_
_geom_hbond_atom_site_label_D
_geom_hbond_atom_site_label_H
_geom_hbond_atom_site_label_A
_geom_hbond_site_symmetry_A
_geom_hbond_distance_DH
_geom_hbond_distance_HA
_geom_hbond_distance_DA
_geom_hbond_angle_DHA
O6 H6B O6 2_665 0.826(10) 2.17(2) 2.911(4) 150(4)
O6 H6A O2 2_664 0.823(10) 1.82(3) 2.574(5) 152(5)
